data_4316295
loop_
_publ_author_name
'Fergus R. Knight'
'Amy L. Fuller'
'Michael B\"uhl'
'Alexandra M. Z. Slawin'
'J. Derek Woollins'

_publ_section_title
;
 Hypervalent Adducts of Chalcogen-Containing peri-Substituted
 Naphthalenes; Reactions of Sulfur, Selenium, and Tellurium with
 Dihalogens
;
_journal_name_full 'Inorganic Chemistry'
_journal_page_first 7577
_journal_page_last 7596
_journal_paper_doi 10.1021/ic101086h
_journal_volume 49
_journal_year 2010
_chemical_formula_moiety 'C22 H16 Br Se2, Br3'
_chemical_formula_sum 'C22 H16 Br4 Se2'
_chemical_formula_weight 757.90
_space_group_IT_number 14
_symmetry_cell_setting monoclinic
_symmetry_Int_Tables_number 14
_symmetry_space_group_name_Hall '-P 2yn'
_symmetry_space_group_name_H-M 'P 1 21/n 1'
_cell_angle_alpha 90.0000
_cell_angle_beta 97.177(9)
_cell_angle_gamma 90.0000
_cell_formula_units_Z 4
_cell_length_a 9.293(3)
_cell_length_b 14.082(5)
_cell_length_c 17.212(6)
_cell_measurement_reflns_used 9192
_cell_measurement_temperature 125.1
_cell_measurement_theta_max 26.4
_cell_measurement_theta_min 1.9
_cell_volume 2234.8(13)
_computing_cell_refinement CrystalClear
_computing_data_collection CrystalClear
_computing_data_reduction CrystalStructure
_computing_publication_material 'CrystalStructure 3.8'
_computing_structure_refinement SHELXL
_computing_structure_solution SIR2004
_diffrn_ambient_temperature 125
_diffrn_detector_area_resol_mean 14.63
_diffrn_measured_fraction_theta_full 0.987
_diffrn_measured_fraction_theta_max 0.987
_diffrn_measurement_device_type 'Rigaku Saturn'
_diffrn_measurement_method \w
_diffrn_radiation_type 'Mo K\a'
_diffrn_radiation_wavelength 0.71075
_diffrn_reflns_av_R_equivalents 0.042
_diffrn_reflns_limit_h_max 7
_diffrn_reflns_limit_h_min -11
_diffrn_reflns_limit_k_max 17
_diffrn_reflns_limit_k_min -16
_diffrn_reflns_limit_l_max 21
_diffrn_reflns_limit_l_min -20
_diffrn_reflns_number 13998
_diffrn_reflns_theta_full 26.39
_diffrn_reflns_theta_max 26.39
_exptl_absorpt_coefficient_mu 10.490
_exptl_absorpt_correction_T_max 0.284
_exptl_absorpt_correction_T_min 0.268
_exptl_absorpt_correction_type multi-scan
_exptl_absorpt_process_details 'Jacobson, R. (1998) Private communication'
_exptl_crystal_colour colorless
_exptl_crystal_density_diffrn 2.252
_exptl_crystal_density_method 'not measured'
_exptl_crystal_description block
_exptl_crystal_F_000 1424.00
_exptl_crystal_size_max 0.12
_exptl_crystal_size_mid 0.12
_exptl_crystal_size_min 0.12
_refine_diff_density_max 1.32
_refine_diff_density_min -1.17
_refine_ls_extinction_method none
_refine_ls_goodness_of_fit_ref 1.175
_refine_ls_hydrogen_treatment refall
_refine_ls_number_parameters 254
_refine_ls_number_reflns 4524
_refine_ls_R_factor_gt 0.0435
_refine_ls_shift/su_max 0.0010
_refine_ls_structure_factor_coef Fsqd
_refine_ls_weighting_details 'w = 1/[\s^2^(Fo^2^)+(0.0575P)^2^+4.6630P] where P=(Fo^2^+2Fc^2^)/3'
_refine_ls_weighting_scheme calc
_refine_ls_wR_factor_ref 0.1236
_reflns_number_gt 3974
_reflns_number_total 4524
_reflns_threshold_expression F^2^>2.0\s(F^2^)
_cod_data_source_file ic101086h_si_002.cif
_cod_data_source_block '__FKDW157A-2'
_cod_original_sg_symbol_H-M 'P 21/n'
_cod_original_formula_sum 'C22 H16 Br4 Se2 '
_cod_database_code 4316295

loop_
_symmetry_equiv_pos_site_id
_symmetry_equiv_pos_as_xyz
1 +X,+Y,+Z
2 1/2-X,1/2+Y,1/2-Z
3 -X,-Y,-Z
4 1/2+X,1/2-Y,1/2+Z

loop_
_atom_site_label
_atom_site_type_symbol
_atom_site_fract_x
_atom_site_fract_y
_atom_site_fract_z
_atom_site_U_iso_or_equiv
_atom_site_adp_type
_atom_site_occupancy
_atom_site_symmetry_multiplicity
_atom_site_calc_flag
_atom_site_refinement_flags
_atom_site_disorder_assembly
_atom_site_disorder_group
Br(1) Br 0.29961(8) 1.05283(4) 0.49933(4) 0.03752(18) Uani 1.00 1 d . . .
Br(2) Br 0.74881(8) 0.74891(5) 0.58745(4) 0.04038(18) Uani 1.00 1 d . . .
Br(3) Br 0.83363(6) 0.62037(4) 0.68406(3) 0.02825(15) Uani 1.00 1 d . . .
Br(4) Br 0.93029(8) 0.49066(5) 0.78167(4) 0.0434(2) Uani 1.00 1 d . . .
Se(1) Se 0.33770(6) 0.90534(4) 0.57881(3) 0.02395(15) Uani 1.00 1 d . . .
Se(2) Se 0.41893(6) 0.75001(4) 0.67207(3) 0.02327(15) Uani 1.00 1 d . . .
C(1) C 0.1837(6) 0.9223(4) 0.6455(3) 0.0246(11) Uani 1.00 1 d . . .
C(2) C 0.0810(6) 0.9911(4) 0.6258(3) 0.0331(13) Uani 1.00 1 d . . .
C(3) C -0.0228(7) 1.0119(4) 0.6758(4) 0.0385(15) Uani 1.00 1 d . . .
C(4) C -0.0224(6) 0.9648(4) 0.7442(3) 0.0344(14) Uani 1.00 1 d . . .
C(5) C 0.0787(6) 0.8904(4) 0.7654(3) 0.0287(12) Uani 1.00 1 d . . .
C(6) C 0.0754(6) 0.8398(4) 0.8354(3) 0.0327(13) Uani 1.00 1 d . . .
C(7) C 0.1654(7) 0.7650(4) 0.8539(3) 0.0355(14) Uani 1.00 1 d . . .
C(8) C 0.2650(7) 0.7374(4) 0.8039(3) 0.0336(13) Uani 1.00 1 d . . .
C(9) C 0.2738(6) 0.7873(3) 0.7360(3) 0.0231(11) Uani 1.00 1 d . . .
C(10) C 0.1833(5) 0.8661(3) 0.7144(3) 0.0227(11) Uani 1.00 1 d . . .
C(11) C 0.2401(6) 0.8268(3) 0.4975(3) 0.0239(11) Uani 1.00 1 d . . .
C(12) C 0.3076(6) 0.8152(4) 0.4308(3) 0.0275(12) Uani 1.00 1 d . . .
C(13) C 0.2466(7) 0.7562(4) 0.3716(3) 0.0299(13) Uani 1.00 1 d . . .
C(14) C 0.1163(7) 0.7090(4) 0.3801(3) 0.0334(14) Uani 1.00 1 d . . .
C(15) C 0.0487(6) 0.7225(4) 0.4455(3) 0.0318(13) Uani 1.00 1 d . . .
C(16) C 0.1080(6) 0.7824(4) 0.5051(3) 0.0281(12) Uani 1.00 1 d . . .
C(17) C 0.3251(5) 0.6427(3) 0.6162(3) 0.0233(11) Uani 1.00 1 d . . .
C(18) C 0.3849(6) 0.6134(4) 0.5511(3) 0.0287(12) Uani 1.00 1 d . . .
C(19) C 0.3220(6) 0.5383(4) 0.5069(3) 0.0317(13) Uani 1.00 1 d . . .
C(20) C 0.2031(7) 0.4921(4) 0.5298(4) 0.0362(14) Uani 1.00 1 d . . .
C(21) C 0.1457(6) 0.5207(4) 0.5969(3) 0.0333(13) Uani 1.00 1 d . . .
C(22) C 0.2080(6) 0.5976(4) 0.6405(3) 0.0302(13) Uani 1.00 1 d . . .
H(2) H 0.0802 1.0249 0.5780 0.040 Uiso 1.00 1 c R . .
H(3) H -0.0939 1.0594 0.6614 0.046 Uiso 1.00 1 c R . .
H(4) H -0.0905 0.9816 0.7787 0.041 Uiso 1.00 1 c R . .
H(6) H 0.0091 0.8581 0.8704 0.039 Uiso 1.00 1 c R . .
H(7) H 0.1606 0.7312 0.9012 0.043 Uiso 1.00 1 c R . .
H(8) H 0.3264 0.6843 0.8167 0.040 Uiso 1.00 1 c R . .
H(12) H 0.3956 0.8477 0.4258 0.033 Uiso 1.00 1 c R . .
H(13) H 0.2922 0.7476 0.3257 0.036 Uiso 1.00 1 c R . .
H(14) H 0.0747 0.6673 0.3401 0.040 Uiso 1.00 1 c R . .
H(15) H -0.0398 0.6906 0.4501 0.038 Uiso 1.00 1 c R . .
H(16) H 0.0600 0.7930 0.5500 0.034 Uiso 1.00 1 c R . .
H(18) H 0.4684 0.6443 0.5364 0.034 Uiso 1.00 1 c R . .
H(19) H 0.3608 0.5186 0.4609 0.038 Uiso 1.00 1 c R . .
H(20) H 0.1604 0.4406 0.4995 0.043 Uiso 1.00 1 c R . .
H(21) H 0.0648 0.4883 0.6130 0.040 Uiso 1.00 1 c R . .
H(22) H 0.1695 0.6182 0.6863 0.036 Uiso 1.00 1 c R . .

loop_
_atom_site_aniso_label
_atom_site_aniso_U_11
_atom_site_aniso_U_22
_atom_site_aniso_U_33
_atom_site_aniso_U_12
_atom_site_aniso_U_13
_atom_site_aniso_U_23
Br(1) 0.0528(4) 0.0248(3) 0.0342(3) -0.0073(2) 0.0028(2) 0.0056(2)
Br(2) 0.0409(4) 0.0350(3) 0.0481(4) 0.0068(2) 0.0170(3) 0.0141(2)
Br(3) 0.0264(3) 0.0308(3) 0.0283(3) 0.0027(2) 0.0063(2) -0.0006(2)
Br(4) 0.0442(4) 0.0519(4) 0.0330(3) 0.0160(3) 0.0013(2) 0.0091(2)
Se(1) 0.0253(3) 0.0220(2) 0.0246(3) -0.0051(2) 0.0031(2) -0.0006(2)
Se(2) 0.0193(2) 0.0232(2) 0.0272(3) 0.0014(2) 0.0021(2) -0.0012(2)
C(1) 0.022(2) 0.024(2) 0.027(2) 0.002(2) -0.000(2) -0.004(2)
C(2) 0.032(3) 0.030(3) 0.036(3) 0.002(2) 0.001(2) -0.003(2)
C(3) 0.028(3) 0.037(3) 0.050(4) 0.015(2) 0.000(2) -0.005(3)
C(4) 0.026(3) 0.037(3) 0.041(3) 0.003(2) 0.008(2) -0.011(2)
C(5) 0.025(3) 0.030(3) 0.031(3) -0.001(2) 0.004(2) -0.006(2)
C(6) 0.029(3) 0.034(3) 0.038(3) -0.008(2) 0.014(2) -0.007(2)
C(7) 0.042(3) 0.041(3) 0.024(3) -0.009(2) 0.008(2) 0.003(2)
C(8) 0.037(3) 0.030(3) 0.032(3) 0.002(2) -0.001(2) -0.002(2)
C(9) 0.024(2) 0.025(2) 0.020(2) -0.002(2) 0.003(2) -0.001(2)
C(10) 0.016(2) 0.027(2) 0.026(2) -0.001(2) 0.005(2) -0.007(2)
C(11) 0.027(2) 0.020(2) 0.024(2) 0.002(2) -0.001(2) 0.000(2)
C(12) 0.023(2) 0.026(2) 0.033(3) -0.002(2) 0.003(2) 0.001(2)
C(13) 0.037(3) 0.027(2) 0.026(3) 0.011(2) 0.005(2) -0.002(2)
C(14) 0.039(3) 0.029(3) 0.029(3) -0.000(2) -0.008(2) -0.002(2)
C(15) 0.030(3) 0.026(2) 0.037(3) -0.007(2) -0.003(2) 0.002(2)
C(16) 0.029(3) 0.030(3) 0.024(2) -0.002(2) 0.001(2) 0.001(2)
C(17) 0.021(2) 0.021(2) 0.027(2) 0.002(2) 0.002(2) -0.000(2)
C(18) 0.022(2) 0.030(2) 0.035(3) 0.003(2) 0.008(2) -0.002(2)
C(19) 0.034(3) 0.030(3) 0.031(3) 0.005(2) 0.007(2) -0.006(2)
C(20) 0.034(3) 0.025(3) 0.047(3) 0.004(2) -0.001(2) -0.008(2)
C(21) 0.028(3) 0.028(2) 0.045(3) -0.007(2) 0.008(2) -0.001(2)
C(22) 0.031(3) 0.027(3) 0.034(3) 0.001(2) 0.007(2) 0.002(2)

loop_
_atom_type_symbol
_atom_type_description
_atom_type_scat_dispersion_real
_atom_type_scat_dispersion_imag
_atom_type_scat_source
C C 0.003 0.002
;
International Tables for Crystallography
(1992, Vol. C, Tables 4.2.6.8 and 6.1.1.4)
;
H H 0.000 0.000
;
International Tables for Crystallography
(1992, Vol. C, Table 6.1.1.4)
;
Br Br -0.290 2.459
;
International Tables for Crystallography
(1992, Vol. C, Tables 4.2.6.8 and 6.1.1.4)
;
Se Se -0.093 2.226
;
International Tables for Crystallography
(1992, Vol. C, Tables 4.2.6.8 and 6.1.1.4)
;

loop_
_geom_angle_atom_site_label_1
_geom_angle_atom_site_label_2
_geom_angle_atom_site_label_3
_geom_angle
_geom_angle_publ_flag
_geom_angle_site_symmetry_1
_geom_angle_site_symmetry_2
_geom_angle_site_symmetry_3
Br(2) Br(3) Br(4) 177.78(3) yes . . .
Br(1) Se(1) Se(2) 172.10(3) yes . . .
Br(1) Se(1) C(1) 98.97(16) yes . . .
Br(1) Se(1) C(11) 93.33(15) yes . . .
Se(2) Se(1) C(1) 85.58(16) yes . . .
Se(2) Se(1) C(11) 92.15(15) yes . . .
C(1) Se(1) C(11) 100.6(2) yes . . .
Se(1) Se(2) C(9) 87.48(16) yes . . .
Se(1) Se(2) C(17) 104.83(15) yes . . .
C(9) Se(2) C(17) 101.1(2) yes . . .
Se(1) C(1) C(2) 118.6(4) yes . . .
Se(1) C(1) C(10) 119.8(4) yes . . .
C(2) C(1) C(10) 121.5(5) yes . . .
C(1) C(2) C(3) 120.5(5) yes . . .
C(2) C(3) C(4) 120.3(6) yes . . .
C(3) C(4) C(5) 121.0(6) yes . . .
C(4) C(5) C(6) 120.6(5) yes . . .
C(4) C(5) C(10) 119.8(5) yes . . .
C(6) C(5) C(10) 119.6(5) yes . . .
C(5) C(6) C(7) 121.0(6) yes . . .
C(6) C(7) C(8) 120.6(5) yes . . .
C(7) C(8) C(9) 119.7(5) yes . . .
Se(2) C(9) C(8) 117.9(4) yes . . .
Se(2) C(9) C(10) 120.1(4) yes . . .
C(8) C(9) C(10) 121.9(5) yes . . .
C(1) C(10) C(5) 116.7(4) yes . . .
C(1) C(10) C(9) 126.2(5) yes . . .
C(5) C(10) C(9) 117.0(5) yes . . .
Se(1) C(11) C(12) 116.8(4) yes . . .
Se(1) C(11) C(16) 121.9(4) yes . . .
C(12) C(11) C(16) 121.3(5) yes . . .
C(11) C(12) C(13) 119.7(5) yes . . .
C(12) C(13) C(14) 119.2(5) yes . . .
C(13) C(14) C(15) 120.6(5) yes . . .
C(14) C(15) C(16) 120.8(5) yes . . .
C(11) C(16) C(15) 118.2(5) yes . . .
Se(2) C(17) C(18) 115.8(4) yes . . .
Se(2) C(17) C(22) 122.4(4) yes . . .
C(18) C(17) C(22) 121.8(5) yes . . .
C(17) C(18) C(19) 119.3(5) yes . . .
C(18) C(19) C(20) 120.0(5) yes . . .
C(19) C(20) C(21) 120.3(5) yes . . .
C(20) C(21) C(22) 119.5(5) yes . . .
C(17) C(22) C(21) 119.0(5) yes . . .
C(1) C(2) H(2) 119.7 no . . .
C(3) C(2) H(2) 119.7 no . . .
C(2) C(3) H(3) 119.8 no . . .
C(4) C(3) H(3) 119.9 no . . .
C(3) C(4) H(4) 119.5 no . . .
C(5) C(4) H(4) 119.5 no . . .
C(5) C(6) H(6) 119.5 no . . .
C(7) C(6) H(6) 119.5 no . . .
C(6) C(7) H(7) 119.7 no . . .
C(8) C(7) H(7) 119.7 no . . .
C(7) C(8) H(8) 120.1 no . . .
C(9) C(8) H(8) 120.1 no . . .
C(11) C(12) H(12) 120.1 no . . .
C(13) C(12) H(12) 120.1 no . . .
C(12) C(13) H(13) 120.4 no . . .
C(14) C(13) H(13) 120.4 no . . .
C(13) C(14) H(14) 119.7 no . . .
C(15) C(14) H(14) 119.7 no . . .
C(14) C(15) H(15) 119.6 no . . .
C(16) C(15) H(15) 119.6 no . . .
C(11) C(16) H(16) 120.9 no . . .
C(15) C(16) H(16) 120.9 no . . .
C(17) C(18) H(18) 120.3 no . . .
C(19) C(18) H(18) 120.4 no . . .
C(18) C(19) H(19) 120.0 no . . .
C(20) C(19) H(19) 120.0 no . . .
C(19) C(20) H(20) 119.8 no . . .
C(21) C(20) H(20) 119.9 no . . .
C(20) C(21) H(21) 120.2 no . . .
C(22) C(21) H(21) 120.2 no . . .
C(17) C(22) H(22) 120.5 no . . .
C(21) C(22) H(22) 120.5 no . . .

loop_
_geom_bond_atom_site_label_1
_geom_bond_atom_site_label_2
_geom_bond_distance
_geom_bond_publ_flag
_geom_bond_site_symmetry_1
_geom_bond_site_symmetry_2
Br(1) Se(1) 2.4878(8) yes . .
Br(2) Br(3) 2.5170(8) yes . .
Br(3) Br(4) 2.5668(8) yes . .
Se(1) Se(2) 2.7619(7) yes . .
Se(1) C(1) 1.957(6) yes . .
Se(1) C(11) 1.921(5) yes . .
Se(2) C(9) 1.918(5) yes . .
Se(2) C(17) 1.938(5) yes . .
C(1) C(2) 1.372(8) yes . .
C(1) C(10) 1.427(7) yes . .
C(2) C(3) 1.401(9) yes . .
C(3) C(4) 1.352(9) yes . .
C(4) C(5) 1.424(8) yes . .
C(5) C(6) 1.404(8) yes . .
C(5) C(10) 1.430(8) yes . .
C(6) C(7) 1.357(9) yes . .
C(7) C(8) 1.395(9) yes . .
C(8) C(9) 1.374(8) yes . .
C(9) C(10) 1.414(7) yes . .
C(11) C(12) 1.384(8) yes . .
C(11) C(16) 1.398(8) yes . .
C(12) C(13) 1.380(8) yes . .
C(13) C(14) 1.405(9) yes . .
C(14) C(15) 1.369(9) yes . .
C(15) C(16) 1.388(8) yes . .
C(17) C(18) 1.376(8) yes . .
C(17) C(22) 1.370(8) yes . .
C(18) C(19) 1.389(8) yes . .
C(19) C(20) 1.381(9) yes . .
C(20) C(21) 1.391(9) yes . .
C(21) C(22) 1.402(8) yes . .
C(2) H(2) 0.950 no . .
C(3) H(3) 0.950 no . .
C(4) H(4) 0.950 no . .
C(6) H(6) 0.950 no . .
C(7) H(7) 0.950 no . .
C(8) H(8) 0.950 no . .
C(12) H(12) 0.950 no . .
C(13) H(13) 0.950 no . .
C(14) H(14) 0.950 no . .
C(15) H(15) 0.950 no . .
C(16) H(16) 0.950 no . .
C(18) H(18) 0.950 no . .
C(19) H(19) 0.950 no . .
C(20) H(20) 0.950 no . .
C(21) H(21) 0.950 no . .
C(22) H(22) 0.950 no . .

loop_
_geom_contact_atom_site_label_1
_geom_contact_atom_site_label_2
_geom_contact_distance
_geom_contact_publ_flag
_geom_contact_site_symmetry_1
_geom_contact_site_symmetry_2
Br(1) Br(2) 3.1717(9) ? . 3_676
Br(2) Br(1) 3.1717(9) ? . 3_676
Br(2) Se(2) 3.5547(9) ? . .
Br(4) Se(1) 3.2505(8) ? . 2_646
Se(1) Br(4) 3.2505(8) ? . 2_656
Se(2) Br(2) 3.5547(9) ? . .
C(6) C(13) 3.467(9) ? . 4_465
C(8) C(14) 3.447(9) ? . 4_565
C(8) C(15) 3.407(8) ? . 4_565
C(13) C(6) 3.467(9) ? . 4_564
C(14) C(8) 3.447(9) ? . 4_464
C(15) C(8) 3.407(8) ? . 4_464
C(19) C(19) 3.515(9) ? . 3_666
Br(1) H(3) 3.534 ? . 3_576
Br(1) H(7) 3.036 ? . 2_556
Br(1) H(12) 3.277 ? . 3_676
Br(2) H(7) 3.220 ? . 4_564
Br(2) H(15) 3.359 ? . 1_655
Br(2) H(16) 3.104 ? . 1_655
Br(2) H(18) 3.027 ? . .
Br(2) H(20) 3.224 ? . 3_666
Br(3) H(4) 3.114 ? . 2_546
Br(3) H(13) 3.127 ? . 4_565
Br(3) H(19) 3.492 ? . 3_666
Br(3) H(20) 3.282 ? . 3_666
Br(3) H(21) 3.198 ? . 1_655
Br(3) H(22) 3.117 ? . 1_655
Br(4) H(3) 3.526 ? . 2_546
Br(4) H(4) 3.201 ? . 2_546
Br(4) H(12) 3.412 ? . 4_565
Br(4) H(14) 3.052 ? . 3_666
Br(4) H(21) 3.301 ? . 1_655
Br(4) H(22) 3.431 ? . 1_655
Se(2) H(14) 3.281 ? . 4_565
C(2) H(8) 2.984 ? . 2_556
C(3) H(8) 3.030 ? . 2_556
C(5) H(13) 3.555 ? . 4_465
C(6) H(12) 3.582 ? . 4_465
C(6) H(13) 2.891 ? . 4_465
C(7) H(12) 3.334 ? . 4_465
C(7) H(13) 3.446 ? . 4_465
C(7) H(15) 3.083 ? . 4_565
C(8) H(14) 3.166 ? . 4_565
C(8) H(15) 3.085 ? . 4_565
C(9) H(14) 3.191 ? . 4_565
C(11) H(3) 3.311 ? . 3_576
C(12) H(3) 2.966 ? . 3_576
C(12) H(6) 3.320 ? . 4_564
C(12) H(7) 3.445 ? . 4_564
C(13) H(3) 2.980 ? . 3_576
C(13) H(6) 2.924 ? . 4_564
C(14) H(3) 3.340 ? . 3_576
C(14) H(8) 3.158 ? . 4_464
C(14) H(21) 3.258 ? . 3_566
C(15) H(8) 3.125 ? . 4_464
C(15) H(20) 3.226 ? . 3_566
C(15) H(21) 3.267 ? . 3_566
C(16) H(2) 3.442 ? . 3_576
C(18) H(6) 3.471 ? . 4_564
C(18) H(19) 3.034 ? . 3_666
C(19) H(6) 3.540 ? . 2_546
C(19) H(6) 3.418 ? . 4_564
C(19) H(18) 3.364 ? . 3_666
C(19) H(19) 3.038 ? . 3_666
C(20) H(6) 3.538 ? . 2_546
C(20) H(15) 3.028 ? . 3_566
C(20) H(20) 3.484 ? . 3_566
C(20) H(21) 3.283 ? . 3_566
C(21) H(14) 3.596 ? . 3_566
C(21) H(15) 3.205 ? . 3_566
C(21) H(20) 3.156 ? . 3_566
H(2) C(16) 3.442 ? . 3_576
H(2) H(2) 2.986 ? . 3_576
H(2) H(8) 2.948 ? . 2_556
H(2) H(16) 3.523 ? . 3_576
H(3) Br(1) 3.534 ? . 3_576
H(3) Br(4) 3.526 ? . 2_556
H(3) C(11) 3.311 ? . 3_576
H(3) C(12) 2.966 ? . 3_576
H(3) C(13) 2.980 ? . 3_576
H(3) C(14) 3.340 ? . 3_576
H(3) H(8) 3.029 ? . 2_556
H(3) H(12) 3.283 ? . 3_576
H(3) H(13) 3.306 ? . 3_576
H(4) Br(3) 3.114 ? . 2_556
H(4) Br(4) 3.201 ? . 2_556
H(4) H(13) 3.533 ? . 4_465
H(4) H(19) 3.225 ? . 4_465
H(6) C(12) 3.320 ? . 4_465
H(6) C(13) 2.924 ? . 4_465
H(6) C(18) 3.471 ? . 4_465
H(6) C(19) 3.540 ? . 2_556
H(6) C(19) 3.418 ? . 4_465
H(6) C(20) 3.538 ? . 2_556
H(6) H(12) 3.266 ? . 4_465
H(6) H(13) 2.546 ? . 4_465
H(6) H(18) 2.928 ? . 4_465
H(6) H(19) 2.806 ? . 4_465
H(7) Br(1) 3.036 ? . 2_546
H(7) Br(2) 3.220 ? . 4_465
H(7) C(12) 3.445 ? . 4_465
H(7) H(12) 2.782 ? . 4_465
H(7) H(13) 3.520 ? . 4_465
H(7) H(15) 3.014 ? . 4_565
H(7) H(18) 3.566 ? . 4_465
H(8) C(2) 2.984 ? . 2_546
H(8) C(3) 3.030 ? . 2_546
H(8) C(14) 3.158 ? . 4_565
H(8) C(15) 3.125 ? . 4_565
H(8) H(2) 2.948 ? . 2_546
H(8) H(3) 3.029 ? . 2_546
H(8) H(14) 3.102 ? . 4_565
H(8) H(15) 3.036 ? . 4_565
H(12) Br(1) 3.277 ? . 3_676
H(12) Br(4) 3.412 ? . 4_464
H(12) C(6) 3.582 ? . 4_564
H(12) C(7) 3.334 ? . 4_564
H(12) H(3) 3.283 ? . 3_576
H(12) H(6) 3.266 ? . 4_564
H(12) H(7) 2.782 ? . 4_564
H(13) Br(3) 3.127 ? . 4_464
H(13) C(5) 3.555 ? . 4_564
H(13) C(6) 2.891 ? . 4_564
H(13) C(7) 3.446 ? . 4_564
H(13) H(3) 3.306 ? . 3_576
H(13) H(4) 3.533 ? . 4_564
H(13) H(6) 2.546 ? . 4_564
H(13) H(7) 3.520 ? . 4_564
H(14) Br(4) 3.052 ? . 3_666
H(14) Se(2) 3.281 ? . 4_464
H(14) C(8) 3.166 ? . 4_464
H(14) C(9) 3.191 ? . 4_464
H(14) C(21) 3.596 ? . 3_566
H(14) H(8) 3.102 ? . 4_464
H(14) H(21) 2.719 ? . 3_566
H(15) Br(2) 3.359 ? . 1_455
H(15) C(7) 3.083 ? . 4_464
H(15) C(8) 3.085 ? . 4_464
H(15) C(20) 3.028 ? . 3_566
H(15) C(21) 3.205 ? . 3_566
H(15) H(7) 3.014 ? . 4_464
H(15) H(8) 3.036 ? . 4_464
H(15) H(20) 2.379 ? . 3_566
H(15) H(21) 2.741 ? . 3_566
H(16) Br(2) 3.104 ? . 1_455
H(16) H(2) 3.523 ? . 3_576
H(18) Br(2) 3.027 ? . .
H(18) C(19) 3.364 ? . 3_666
H(18) H(6) 2.928 ? . 4_564
H(18) H(7) 3.566 ? . 4_564
H(18) H(19) 2.787 ? . 3_666
H(19) Br(3) 3.492 ? . 3_666
H(19) C(18) 3.034 ? . 3_666
H(19) C(19) 3.038 ? . 3_666
H(19) H(4) 3.225 ? . 4_564
H(19) H(6) 2.806 ? . 4_564
H(19) H(18) 2.787 ? . 3_666
H(19) H(19) 2.813 ? . 3_666
H(20) Br(2) 3.224 ? . 3_666
H(20) Br(3) 3.282 ? . 3_666
H(20) C(15) 3.226 ? . 3_566
H(20) C(20) 3.484 ? . 3_566
H(20) C(21) 3.156 ? . 3_566
H(20) H(15) 2.379 ? . 3_566
H(20) H(20) 3.419 ? . 3_566
H(20) H(21) 2.849 ? . 3_566
H(21) Br(3) 3.198 ? . 1_455
H(21) Br(4) 3.301 ? . 1_455
H(21) C(14) 3.258 ? . 3_566
H(21) C(15) 3.267 ? . 3_566
H(21) C(20) 3.283 ? . 3_566
H(21) H(14) 2.719 ? . 3_566
H(21) H(15) 2.741 ? . 3_566
H(21) H(20) 2.849 ? . 3_566
H(22) Br(3) 3.117 ? . 1_455
H(22) Br(4) 3.431 ? . 1_455

loop_
_geom_torsion_atom_site_label_1
_geom_torsion_atom_site_label_2
_geom_torsion_atom_site_label_3
_geom_torsion_atom_site_label_4
_geom_torsion
_geom_torsion_publ_flag
_geom_torsion_site_symmetry_1
_geom_torsion_site_symmetry_2
_geom_torsion_site_symmetry_3
_geom_torsion_site_symmetry_4
Br(1) Se(1) Se(2) C(9) 120.0(2) ? . . . .
Br(1) Se(1) Se(2) C(17) -139.1(2) ? . . . .
Br(1) Se(1) C(1) C(2) 12.6(4) ? . . . .
Br(1) Se(1) C(1) C(10) -165.1(4) ? . . . .
Br(1) Se(1) C(11) C(12) 67.9(4) ? . . . .
Br(1) Se(1) C(11) C(16) -112.8(4) ? . . . .
Se(2) Se(1) C(1) C(2) -173.9(4) ? . . . .
Se(2) Se(1) C(1) C(10) 8.4(4) ? . . . .
C(1) Se(1) Se(2) C(9) -5.5(2) ? . . . .
C(1) Se(1) Se(2) C(17) 95.3(2) ? . . . .
Se(2) Se(1) C(11) C(12) -106.4(4) ? . . . .
Se(2) Se(1) C(11) C(16) 72.9(4) ? . . . .
C(11) Se(1) Se(2) C(9) -106.0(2) ? . . . .
C(11) Se(1) Se(2) C(17) -5.2(2) ? . . . .
C(1) Se(1) C(11) C(12) 167.7(4) ? . . . .
C(1) Se(1) C(11) C(16) -13.0(4) ? . . . .
C(11) Se(1) C(1) C(2) -82.5(4) ? . . . .
C(11) Se(1) C(1) C(10) 99.8(4) ? . . . .
Se(1) Se(2) C(9) C(8) -174.6(4) ? . . . .
Se(1) Se(2) C(9) C(10) 3.2(4) ? . . . .
Se(1) Se(2) C(17) C(18) 74.1(4) ? . . . .
Se(1) Se(2) C(17) C(22) -106.9(4) ? . . . .
C(9) Se(2) C(17) C(18) 164.4(4) ? . . . .
C(9) Se(2) C(17) C(22) -16.6(5) ? . . . .
C(17) Se(2) C(9) C(8) 80.8(4) ? . . . .
C(17) Se(2) C(9) C(10) -101.4(4) ? . . . .
Se(1) C(1) C(2) C(3) -173.8(4) ? . . . .
Se(1) C(1) C(10) C(5) 172.3(3) ? . . . .
Se(1) C(1) C(10) C(9) -9.3(7) ? . . . .
C(2) C(1) C(10) C(5) -5.3(7) ? . . . .
C(2) C(1) C(10) C(9) 173.0(5) ? . . . .
C(10) C(1) C(2) C(3) 3.9(8) ? . . . .
C(1) C(2) C(3) C(4) 0.4(9) ? . . . .
C(2) C(3) C(4) C(5) -2.9(9) ? . . . .
C(3) C(4) C(5) C(6) -177.9(5) ? . . . .
C(3) C(4) C(5) C(10) 1.1(8) ? . . . .
C(4) C(5) C(6) C(7) 176.0(5) ? . . . .
C(4) C(5) C(10) C(1) 2.9(7) ? . . . .
C(4) C(5) C(10) C(9) -175.6(5) ? . . . .
C(6) C(5) C(10) C(1) -178.1(5) ? . . . .
C(6) C(5) C(10) C(9) 3.4(7) ? . . . .
C(10) C(5) C(6) C(7) -3.1(8) ? . . . .
C(5) C(6) C(7) C(8) 0.7(9) ? . . . .
C(6) C(7) C(8) C(9) 1.2(9) ? . . . .
C(7) C(8) C(9) Se(2) 177.0(4) ? . . . .
C(7) C(8) C(9) C(10) -0.7(8) ? . . . .
Se(2) C(9) C(10) C(1) 2.4(7) ? . . . .
Se(2) C(9) C(10) C(5) -179.3(3) ? . . . .
C(8) C(9) C(10) C(1) -179.9(3) ? . . . .
C(8) C(9) C(10) C(5) -1.6(7) ? . . . .
Se(1) C(11) C(12) C(13) 177.1(4) ? . . . .
Se(1) C(11) C(16) C(15) -176.4(4) ? . . . .
C(12) C(11) C(16) C(15) 2.9(8) ? . . . .
C(16) C(11) C(12) C(13) -2.3(8) ? . . . .
C(11) C(12) C(13) C(14) 0.1(6) ? . . . .
C(12) C(13) C(14) C(15) 1.3(8) ? . . . .
C(13) C(14) C(15) C(16) -0.6(9) ? . . . .
C(14) C(15) C(16) C(11) -1.5(8) ? . . . .
Se(2) C(17) C(18) C(19) -178.6(4) ? . . . .
Se(2) C(17) C(22) C(21) 179.8(4) ? . . . .
C(18) C(17) C(22) C(21) -1.3(8) ? . . . .
C(22) C(17) C(18) C(19) 2.4(8) ? . . . .
C(17) C(18) C(19) C(20) -1.8(8) ? . . . .
C(18) C(19) C(20) C(21) 0.1(6) ? . . . .
C(19) C(20) C(21) C(22) 0.9(9) ? . . . .
C(20) C(21) C(22) C(17) -0.4(8) ? . . . .
